data_2010333
loop_
_publ_author_name
'Rodier, N.'
'Rideau, O.'
Robert,J.-M.
'Le Baut, G.'

_publ_section_title
;
 <i>N</i>-(4,6-Dim\'ethylpyrid-2-yl)-5-m\'ethyl-pyrazine-2-carboxamide
;
_journal_issue 12
_journal_name_full 'Acta Crystallographica Section C'
_journal_page_first 1960
_journal_page_last 1962
_journal_paper_doi 10.1107/S0108270194001514
_journal_volume 50
_journal_year 1994
_chemical_formula_sum 'C13 H14 N4 O'
_chemical_formula_weight 242.3
_space_group_IT_number 14
_symmetry_cell_setting monoclinic
_symmetry_space_group_name_Hall '-P 2ybc'
_symmetry_space_group_name_H-M 'P 1 21/c 1'
_atom_type_scat_source IntTabIV
_cell_angle_alpha 90.
_cell_angle_beta 110.64(3)
_cell_angle_gamma 90.
_cell_formula_units_Z 4
_cell_length_a 7.850(3)
_cell_length_b 23.170(10)
_cell_length_c 7.212(3)
_cell_measurement_reflns_used 25
_cell_measurement_temperature 273
_cell_measurement_theta_max 12.17
_cell_measurement_theta_min 4.22
_cell_volume 1227.6(9)
_diffrn_measurement_device 'Enraf-Nonius CAD-4'
_diffrn_measurement_method \q/2\q
_diffrn_radiation_type MoK\=\a
_diffrn_radiation_wavelength 0.7107
_diffrn_reflns_limit_h_max 8
_diffrn_reflns_limit_h_min 0
_diffrn_reflns_limit_k_max 24
_diffrn_reflns_limit_k_min 0
_diffrn_reflns_limit_l_max 7
_diffrn_reflns_limit_l_min -7
_diffrn_reflns_number 1505
_diffrn_reflns_theta_max 22
_diffrn_standards_decay_% '2.3% correction de d\'ecroissance'
_diffrn_standards_interval_time 120
_diffrn_standards_number 3
_exptl_absorpt_coefficient_mu 0.082
_exptl_absorpt_correction_type none
_exptl_crystal_colour blanche
_exptl_crystal_density_diffrn 1.311
_exptl_crystal_description parall\'el\'epip\`ede
_exptl_crystal_size_max 0.30
_exptl_crystal_size_mid 0.26
_exptl_crystal_size_min 0.09
_refine_diff_density_max 0.23(5)
_refine_diff_density_min -0.19(5)
_refine_ls_extinction_coef 5E-7(1)
_refine_ls_extinction_method 'Stout & Jensen (1968)'
_refine_ls_goodness_of_fit_obs 1.445
_refine_ls_hydrogen_treatment noref
_refine_ls_number_parameters 164
_refine_ls_number_reflns 771
_refine_ls_R_factor_obs 0.056
_refine_ls_shift/esd_max 0.03
_refine_ls_structure_factor_coef F
_refine_ls_weighting_details 'w = 1/\s^2^(F)'
_refine_ls_weighting_scheme calc
_refine_ls_wR_factor_obs 0.054
_reflns_number_observed 771
_reflns_number_total 1505
_reflns_observed_criterion I>=2\s(I)
_cod_data_source_file pa1089.cif
_cod_data_source_block pa1089_structure_1_of_1
_cod_depositor_comments
;
The following automatic conversions were performed:

'_refine_ls_weighting_scheme' value '1/\s^2^(F)' was changed to
'calc'. New tag '_refine_ls_weighting_details' was created. The value
of the new tag was set to 'w = 1/\s^2^(F)'.

Automatic conversion script
Id: cif_fix_values 3143 2015-03-26 13:38:13Z robertas 
;
_cod_original_cell_volume 1228(2)
_cod_original_sg_symbol_H-M 'P 21/c'
_cod_database_code 2010333

loop_
_symmetry_equiv_pos_as_xyz
x,y,z
x,1/2-y,1/2+z
-x,-y,-z
-x,1/2+y,1/2-z

loop_
_atom_site_label
_atom_site_fract_x
_atom_site_fract_y
_atom_site_fract_z
_atom_site_U_iso_or_equiv
N(1) .9327(5) .1924(2) .6617(6) .0440(10)
C(2) 1.0325(6) .1441(2) .6763(7) .0380(10)
C(3) 1.2033(6) .1411(2) .6687(8) .0440(10)
C(4) 1.2840(6) .1924(2) .6479(7) .0430(10)
C(5) 1.1885(7) .2435(2) .6369(8) .0440(10)
C(6) 1.0157(6) .2418(2) .6424(7) .0410(10)
N(7) .9278(5) .0955(2) .6959(7) .0470(10)
C(8) .9778(7) .0395(2) .7241(8) .0460(10)
C(9) .8320(7) .0016(2) .7468(8) .0430(10)
N(10) .6796(5) .0268(2) .7465(6) .0460(10)
C(11) .5515(7) -.0089(2) .7669(8) .052(3)
C(12) .5784(6) -.0676(2) .7939(8) .0470(10)
N(13) .7308(5) -.0923(2) .7923(7) .0560(10)
C(14) .8599(7) -.0571(2) .7725(8) .0510(10)
O(15) 1.1242(5) .01960(10) .7325(6) .0580(10)
C(16) 1.4695(7) .1921(3) .6344(9) .071(3)
C(17) .9087(7) .2962(2) .6324(8) .058(3)
C(18) .4357(7) -.1058(3) .8211(9) .072(3)
H(3) 1.297 .103 .696 4.4
H(5) 1.239 .279 .610 4.4
H(7) .793 .102 .684 4.0
H(11) .446 .009 .757 5.5
H(14) .967 -.076 .773 4.9
H(16) 1.539 .228 .681 6.9
H'(16) 1.542 .167 .705 6.9
H"(16) 1.466 .192 .525 6.9
H(17) .948 .326 .588 5.6
H'(17) .776 .289 .543 5.6
H"(17) .874 .302 .734 5.6
H(18) .460 -.123 .918 7.0
H'(18) .369 -.129 .697 7.0
H"(18) .326 -.085 .824 7.0

loop_
_geom_angle_atom_site_label_1
_geom_angle_atom_site_label_2
_geom_angle_atom_site_label_3
_geom_angle
_geom_angle_publ_flag
C(2) N(1) C(6) 115.1(4) yes
N(1) C(2) C(3) 126.3(5) yes
N(1) C(2) N(7) 108.9(4) yes
C(3) C(2) N(7) 124.8(5) yes
C(2) C(3) C(4) 117.2(5) yes
C(3) C(4) C(5) 118.8(5) yes
C(3) C(4) C(16) 120.0(5) yes
C(5) C(4) C(16) 121.3(5) yes
C(4) C(5) C(6) 119.5(5) yes
N(1) C(6) C(5) 123.2(5) yes
N(1) C(6) C(17) 115.8(5) yes
C(5) C(6) C(17) 121.1(5) yes
C(2) N(7) C(8) 128.7(4) yes
N(7) C(8) C(9) 112.9(5) yes
N(7) C(8) O(15) 126.2(5) yes
C(9) C(8) O(15) 121.0(4) yes
C(8) C(9) N(10) 117.6(4) yes
C(8) C(9) C(14) 120.2(5) yes
N(10) C(9) C(14) 122.2(5) yes
C(9) N(10) C(11) 115.8(4) yes
N(10) C(11) C(12) 122.4(5) yes
C(11) C(12) N(13) 121.1(5) yes
C(11) C(12) C(18) 121.2(5) yes
N(13) C(12) C(18) 117.7(5) yes
C(12) N(13) C(14) 117.0(4) yes
C(9) C(14) N(13) 121.4(5) yes

loop_
_geom_bond_atom_site_label_1
_geom_bond_atom_site_label_2
_geom_bond_site_symmetry_1
_geom_bond_site_symmetry_2
_geom_bond_distance
_geom_bond_publ_flag
N(1) C(2) . . 1.348(7) yes
N(1) C(6) . . 1.348(7) yes
C(2) C(3) . . 1.363(7) yes
C(2) N(7) . . 1.431(7) yes
C(3) C(4) . . 1.379(8) yes
C(4) C(5) . . 1.389(8) yes
C(4) C(16) . . 1.493(8) yes
C(5) C(6) . . 1.371(8) yes
C(6) C(17) . . 1.503(8) yes
N(7) C(8) . . 1.349(6) yes
C(8) C(9) . . 1.497(8) yes
C(8) O(15) . . 1.221(7) yes
C(9) N(10) . . 1.331(7) yes
C(9) C(14) . . 1.379(7) yes
N(10) C(11) . . 1.349(7) yes
C(11) C(12) . . 1.380(7) yes
C(12) N(13) . . 1.330(7) yes
C(12) C(18) . . 1.494(8) yes
N(13) C(14) . . 1.347(7) yes
C(3) H(3) . . 1.12 no
C(5) H(5) . . 0.96 no
N(7) H(7) . . 1.04 no
C(11) H(11) . . 0.90 no
C(14) H(14) . . 0.95 no
C(16) H(16) . . 0.99 no
C(16) H'(16) . . 0.85 no
C(16) H"(16) . . 0.78 no
C(17) H(17) . . 0.86 no
C(17) H'(17) . . 1.02 no
C(17) H"(17) . . 0.88 no
C(18) H(18) . . 0.77 no
C(18) H'(18) . . 1.02 no
C(18) H"(18) . . 0.99 no

loop_
_geom_torsion_atom_site_label_1
_geom_torsion_atom_site_label_2
_geom_torsion_atom_site_label_3
_geom_torsion_atom_site_label_4
_geom_torsion
_geom_torsion_publ_flag
C(6) N(1) C(2) C(3) -1.6(7) no
N(1) C(2) C(3) C(4) 1.3(8) no
C(2) C(3) C(4) C(5) 0.3(7) no
C(3) C(4) C(5) C(6) -1.5(7) no
C(4) C(5) C(6) N(1) 1.2(8) no
C(5) C(6) N(1) C(2) 0.2(7) no
C(6) N(1) C(2) N(7) -180.0(6) no
C(2) N(1) C(6) C(17) -178.1(4) no
N(1) C(2) N(7) C(8) -176.4(5) no
C(2) C(3) C(4) C(16) -178.8(5) no
C(2) N(7) C(8) C(9) 177.3(5) no
C(2) N(7) C(8) O(15) -2.4(9) no
C(14) C(9) N(10) C(11) -1.9(8) no
C(9) N(10) C(11) C(12) 2.3(8) no
N(10) C(11) C(12) N(13) -3.0(8) no
C(11) C(12) N(13) C(14) 3.0(8) no
C(12) N(13) C(14) C(9) -2.6(8) no
N(13) C(14) C(9) N(10) 2.2(9) no
N(7) C(8) C(9) N(10) -3.2(7) no
N(7) C(8) C(9) C(14) 178.6(5) no
O(15) C(8) C(9) N(10) 176.5(5) no
O(15) C(8) C(9) C(14) -1.7(8) no
C(8) C(9) N(10) C(11) 179.9(5) no
N(10) C(11) C(12) C(18) 178.5(5) no
